data_2106885
loop_
_publ_author_name
'Marsh, R.E.'
'Herbstein, F.H.'

_publ_section_title
;
 Some additional changes in space groups of published crystal structures
;
_journal_name_full 'Acta Crystallographica B (39,1983-)'
_journal_page_first 280
_journal_page_last 287
_journal_volume 39
_journal_year 1983
_chemical_formula_sum 'F3 I Sn2'
_chemical_name_systematic 'Sn2 I F3'
_space_group_crystal_system orthorhombic
_space_group_IT_number 63
_space_group_name_Hall '-C 2c 2c'
_space_group_name_H-M_alt 'C c m m'
_cell_angle_alpha 90
_cell_angle_beta 90
_cell_angle_gamma 90
_cell_formula_units_Z 4
_cell_length_a 13.502
_cell_length_b 4.371
_cell_length_c 9.34
_cell_volume 551.221
_citation_journal_id_ASTM ASBSDK
_cod_data_source_file Marsh_ASBSDK_1983_582.cif
_cod_data_source_block F3I1Sn2
_cod_depositor_comments
;
 Updating space group information.

 Antanas Vaitkus,
 2018-07-22
;
_cod_original_formula_sum 'F3 I1 Sn2'
_cod_database_code 2106885

loop_
_space_group_symop_id
_space_group_symop_operation_xyz
1 x,y,z
2 -x,-y,z+1/2
3 -x,y,-z
4 x,-y,-z+1/2
5 -x,-y,-z
6 x,y,-z-1/2
7 x,-y,z
8 -x,y,z-1/2
9 x+1/2,y+1/2,z
10 -x+1/2,-y+1/2,z+1/2
11 -x+1/2,y+1/2,-z
12 x+1/2,-y+1/2,-z+1/2
13 -x+1/2,-y+1/2,-z
14 x+1/2,y+1/2,-z-1/2
15 x+1/2,-y+1/2,z
16 -x+1/2,y+1/2,z-1/2

loop_
_atom_site_label
_atom_site_type_symbol
_atom_site_fract_x
_atom_site_fract_y
_atom_site_fract_z
_atom_site_occupancy
_atom_site_U_iso_or_equiv
F1 F-1 0.2085 0 0.538 1 0.0
I1 I-1 0.0167 0 0.25 1 0.0
F2 F-1 0.2887 0 0.25 1 0.0
Sn1 Sn+2 0.362 0 0.4359 1 0.0
